data_1519009
loop_
_publ_author_name
'Chen, B. H.'
'Yao, H. H.'
'Huang, W. T.'
'Chattopadhyay, P.'
'Lo, J. M.'
'Lu, T. H.'

_publ_section_title
;
 Syntheses and molecular structures of three Cu(II) complexes with
 tetradentate imine-phenols
;
_journal_name_full 'Solid State Sciences'
_journal_page_first 119
_journal_page_last 131
_journal_volume 1
_journal_year 1999
_chemical_formula_sum 'C19 H20 Cu N2 O2'
_chemical_formula_weight 371.92
_space_group_IT_number 14
_symmetry_cell_setting monoclinic
_symmetry_Int_Tables_number 14
_symmetry_space_group_name_Hall '-P 2yn'
_symmetry_space_group_name_H-M 'P 1 21/n 1'
_cell_angle_alpha 90
_cell_angle_beta 112.99(1)
_cell_angle_gamma 90
_cell_formula_units_Z 4
_cell_length_a 9.7329(9)
_cell_length_b 17.187(2)
_cell_length_c 11.338(1)
_cell_volume 1746.0(3)
_diffrn_ambient_temperature 298
_diffrn_radiation_probe x-ray
_diffrn_radiation_type MoK\a
_diffrn_radiation_wavelength 0.70930
_exptl_absorpt_coefficient_mu 1.27
_exptl_crystal_density_diffrn 1.415
_exptl_crystal_F_000 773
_refine_ls_number_parameters 218
_refine_ls_number_reflns 2005
_refine_ls_R_factor_gt 0.064
_refine_ls_wR_factor_gt 0.077
_cod_data_source_file SSS-1999-1-119-131-2.cif
_cod_data_source_block complex-2
_cod_original_sg_symbol_H-M 'P 21/n'
_cod_original_formula_sum 'C19 H20 N2 O2 Cu'
_cod_database_code 1519009

loop_
_symmetry_equiv_pos_site_id
_symmetry_equiv_pos_as_xyz
1 x,y,z
2 1/2-x,1/2+y,1/2-z
3 -x,-y,-z
4 1/2+x,1/2-y,1/2+z

loop_
_atom_site_label
_atom_site_type_symbol
_atom_site_thermal_displace_type
_atom_site_fract_x
_atom_site_fract_y
_atom_site_fract_z
_atom_site_occupancy
_atom_site_U_iso_or_equiv
_atom_site_calc_flag
_atom_site_refinement_flags
_atom_site_disorder_assembly
_atom_site_disorder_group
Cu Cu Uiso 0.45417(9) 0.14974(4) 0.99324(8) 1.000 0.0352(5) . . . .
O1 O Uiso 0.5634(6) 0.1202(3) 1.1649(5) 1.000 0.048(4) . . . .
O2 O Uiso 0.6229(5) 0.2026(3) 0.9882(4) 1.000 0.044(3) . . . .
N1 N Uiso 0.3152(6) 0.0627(3) 0.9578(5) 1.000 0.036(4) . . . .
N2 N Uiso 0.3119(7) 0.2109(3) 0.8578(6) 1.000 0.042(4) . . . .
C1 C Uiso 0.5402(8) 0.0604(4) 1.2255(7) 1.000 0.036(4) . . . .
C2 C Uiso 0.6331(9) 0.0503(5) 1.3558(7) 1.000 0.048(5) . . . .
C3 C Uiso 0.6195(10) -0.0132(5) 1.4212(8) 1.000 0.057(6) . . . .
C4 C Uiso 0.5161(11) -0.0717(5) 1.3643(8) 1.000 0.060(6) . . . .
C5 C Uiso 0.4242(9) -0.0635(4) 1.2394(8) 1.000 0.048(5) . . . .
C6 C Uiso 0.4324(8) 0.0021(4) 1.1674(7) 1.000 0.037(4) . . . .
C7 C Uiso 0.3280(8) 0.0069(4) 1.0358(7) 1.000 0.037(4) . . . .
C8 C Uiso 0.2097(7) 0.0565(4) 0.8225(6) 1.000 0.039(4) . . . .
C9 C Uiso 0.0924(8) 0.1207(5) 0.7792(8) 1.000 0.047(5) . . . .
C10 C Uiso 0.0362(10) 0.1244(6) 0.6348(8) 1.000 0.070(6) . . . .
C11 C Uiso -0.0370(10) 0.0998(5) 0.8175(10) 1.000 0.070(6) . . . .
C12 C Uiso 0.1551(8) 0.1999(5) 0.8414(8) 1.000 0.047(5) . . . .
C13 C Uiso 0.3442(8) 0.2619(4) 0.7902(7) 1.000 0.043(5) . . . .
C14 C Uiso 0.4924(8) 0.2812(4) 0.8017(7) 1.000 0.042(5) . . . .
C15 C Uiso 0.5055(10) 0.3334(5) 0.7138(8) 1.000 0.057(5) . . . .
C16 C Uiso 0.6423(11) 0.3583(5) 0.7181(9) 1.000 0.066(6) . . . .
C17 C Uiso 0.7708(10) 0.3288(5) 0.8144(9) 1.000 0.061(6) . . . .
C18 C Uiso 0.7612(9) 0.2772(5) 0.9033(8) 1.000 0.052(5) . . . .
C19 C Uiso 0.6228(8) 0.2510(4) 0.9005(7) 1.000 0.038(4) . . . .

loop_
_atom_type_symbol
_atom_type_description
_atom_type_scat_dispersion_real
_atom_type_scat_dispersion_imag
_atom_type_scat_source
C C 0.0033 0.0016 ' International Tables Vol C Tables 4.2.6.8 and 6.1.1.4'
Cu Cu 0.3201 1.2651 ' International Tables Vol C Tables 4.2.6.8 and 6.1.1.4'
N N 0.0061 0.0033 ' International Tables Vol C Tables 4.2.6.8 and 6.1.1.4'
O O 0.0106 0.0060 ' International Tables Vol C Tables 4.2.6.8 and 6.1.1.4'

loop_
_geom_angle_atom_site_label_1
_geom_angle_atom_site_label_2
_geom_angle_atom_site_label_3
_geom_angle
_geom_angle_site_symmetry_1
_geom_angle_site_symmetry_2
_geom_angle_site_symmetry_3
_geom_angle_publ_flag
O1 Cu O2 90.8(2) . . . yes
O1 Cu N1 94.1(2) . . . yes
O1 Cu N2 155.2(3) . . . yes
O2 Cu N1 154.2(2) . . . yes
O2 Cu N2 94.4(2) . . . yes
N1 Cu N2 91.7(2) . . . yes
Cu O1 C1 127.7(5) . . . yes
Cu O2 C19 126.1(5) . . . yes
Cu N1 C7 124.1(5) . . . yes
Cu N1 C8 114.4(4) . . . yes
C7 N1 C8 120.3(6) . . . yes
Cu N2 C12 114.6(5) . . . yes
Cu N2 C13 125.6(6) . . . yes
C12 N2 C13 119.7(7) . . . yes
O1 C1 C2 118.5(7) . . . yes
O1 C1 C6 124.3(7) . . . yes
C2 C1 C6 117.2(7) . . . no
C1 C2 C3 120.9(8) . . . no
C2 C3 C4 122.4(8) . . . no
C3 C4 C5 118.2(8) . . . no
C4 C5 C6 121.6(8) . . . no
C1 C6 C5 119.7(7) . . . no
C1 C6 C7 122.4(6) . . . no
C5 C6 C7 117.9(7) . . . no
N1 C7 C6 126.7(7) . . . yes
N1 C8 C9 114.3(6) . . . yes
C8 C9 C10 106.7(7) . . . no
C8 C9 C11 109.6(7) . . . no
C8 C9 C12 112.2(7) . . . no
C10 C9 C11 109.2(8) . . . no
C10 C9 C12 111.6(7) . . . no
C11 C9 C12 107.5(7) . . . no
N2 C12 C9 112.0(7) . . . yes
N2 C13 C14 125.2(7) . . . yes
C13 C14 C15 117.2(7) . . . no
C13 C14 C19 122.9(7) . . . no
C15 C14 C19 119.9(8) . . . no
C14 C15 C16 122.3(8) . . . no
C15 C16 C17 118.2(9) . . . no
C16 C17 C18 120.8(9) . . . no
C17 C18 C19 121.9(8) . . . no
O2 C19 C14 124.8(7) . . . yes
O2 C19 C18 118.3(7) . . . yes
C14 C19 C18 116.9(7) . . . no

loop_
_geom_bond_atom_site_label_1
_geom_bond_atom_site_label_2
_geom_bond_distance
_geom_bond_site_symmetry_1
_geom_bond_site_symmetry_2
_geom_bond_publ_flag
Cu O1 1.887(5) . . yes
Cu O2 1.897(5) . . yes
Cu N1 1.951(6) . . yes
Cu N2 1.929(6) . . yes
O1 C1 1.304(9) . . yes
O2 C19 1.296(9) . . yes
N1 C7 1.277(9) . . yes
N1 C8 1.479(8) . . yes
N2 C12 1.476(11) . . yes
N2 C13 1.282(10) . . yes
C1 C2 1.410(10) . . no
C1 C6 1.414(11) . . no
C2 C3 1.355(12) . . no
C3 C4 1.390(13) . . no
C4 C5 1.355(12) . . no
C5 C6 1.412(10) . . no
C6 C7 1.443(10) . . no
C8 C9 1.525(11) . . no
C9 C10 1.511(12) . . no
C9 C11 1.527(14) . . no
C9 C12 1.545(12) . . no
C13 C14 1.436(12) . . no
C14 C15 1.383(11) . . no
C14 C19 1.423(11) . . no
C15 C16 1.381(15) . . no
C16 C17 1.395(14) . . no
C17 C18 1.373(13) . . no
C18 C19 1.409(12) . . no

loop_
_geom_torsion_atom_site_label_1
_geom_torsion_atom_site_label_2
_geom_torsion_atom_site_label_3
_geom_torsion_atom_site_label_4
_geom_torsion
_geom_torsion_site_symmetry_1
_geom_torsion_site_symmetry_2
_geom_torsion_site_symmetry_3
_geom_torsion_site_symmetry_4
_geom_torsion_publ_flag
O2 Cu O1 C1 -154.6(7) . . . . no
N1 Cu O1 C1 0.0(7) . . . . no
N2 Cu O1 C1 103.1(8) . . . . no
O1 Cu O2 C19 -166.9(6) . . . . no
N1 Cu O2 C19 91.8(7) . . . . no
N2 Cu O2 C19 -11.2(6) . . . . no
O1 Cu N1 C7 -6.7(6) . . . . no
O1 Cu N1 C8 -174.4(5) . . . . no
O2 Cu N1 C7 93.8(7) . . . . no
O2 Cu N1 C8 -73.9(7) . . . . no
N2 Cu N1 C7 -162.6(6) . . . . no
N2 Cu N1 C8 29.7(5) . . . . no
O1 Cu N2 C12 -67.8(8) . . . . no
O1 Cu N2 C13 107.4(8) . . . . no
O2 Cu N2 C12 -169.3(5) . . . . no
O2 Cu N2 C13 5.9(6) . . . . no
N1 Cu N2 C12 35.9(5) . . . . no
N1 Cu N2 C13 -148.9(6) . . . . no
Cu O1 C1 C2 -178.1(6) . . . . no
Cu O1 C1 C6 5.5(11) . . . . no
Cu O2 C19 C14 9.2(10) . . . . no
Cu O2 C19 C18 -172.0(5) . . . . no
Cu N1 C7 C6 8.5(11) . . . . no
C8 N1 C7 C6 175.5(7) . . . . no
Cu N1 C8 C9 -69.8(7) . . . . no
C7 N1 C8 C9 122.0(8) . . . . no
Cu N2 C12 C9 -73.5(7) . . . . no
C13 N2 C12 C9 111.1(8) . . . . no
Cu N2 C13 C14 1.5(11) . . . . no
C12 N2 C13 C14 176.4(7) . . . . no
O1 C1 C2 C3 -176.1(8) . . . . no
C6 C1 C2 C3 0.6(13) . . . . no
O1 C1 C6 C5 175.0(8) . . . . no
O1 C1 C6 C7 -5.4(13) . . . . no
C2 C1 C6 C5 -1.5(12) . . . . no
C2 C1 C6 C7 178.2(8) . . . . no
C1 C2 C3 C4 0.8(15) . . . . no
C2 C3 C4 C5 -1.3(15) . . . . no
C3 C4 C5 C6 0.4(14) . . . . no
C4 C5 C6 C1 1.0(13) . . . . no
C4 C5 C6 C7 -178.6(9) . . . . no
C1 C6 C7 N1 -2.3(13) . . . . no
C5 C6 C7 N1 177.4(8) . . . . no
N1 C8 C9 C10 158.6(7) . . . . no
N1 C8 C9 C11 -83.3(8) . . . . no
N1 C8 C9 C12 36.0(9) . . . . no
C8 C9 C12 N2 35.7(9) . . . . no
C10 C9 C12 N2 -84.1(9) . . . . no
C11 C9 C12 N2 156.2(7) . . . . no
N2 C13 C14 C15 175.0(7) . . . . no
N2 C13 C14 C19 -7.0(12) . . . . no
C13 C14 C15 C16 177.8(8) . . . . no
C19 C14 C15 C16 -0.3(12) . . . . no
C13 C14 C19 O2 1.3(11) . . . . no
C13 C14 C19 C18 -177.6(7) . . . . no
C15 C14 C19 O2 179.2(7) . . . . no
C15 C14 C19 C18 0.4(11) . . . . no
C14 C15 C16 C17 0.5(13) . . . . no
C15 C16 C17 C18 -0.8(13) . . . . no
C16 C17 C18 C19 0.9(13) . . . . no
C17 C18 C19 O2 -179.6(8) . . . . no
C17 C18 C19 C14 -0.7(12) . . . . no
